data_7211988
loop_
_publ_author_name
'Wang, Hailong'
'Zhang, Daopeng'
'Sun, Daofeng'
'Chen, Yuting'
'Wang, Kang'
'Ni, Zhong-Hai'
'Tian, Laijin'
'Jiang, Jianzhuang'

_publ_section_title
;
 Diverse Ni(ii) MOFs constructed from asymmetric semi-rigid V-shaped
 multicarboxylate ligands: structures and magnetic properties
;
_journal_issue 4
_journal_name_full CrystEngComm
_journal_page_first 1096
_journal_paper_doi 10.1039/b917659d
_journal_volume 12
_journal_year 2010
_chemical_formula_moiety 'C15 H10 O7'
_chemical_formula_sum 'C15 H10 O7'
_chemical_formula_weight 302.23
_chemical_name_systematic
;
?
;
_space_group_IT_number 15
_symmetry_cell_setting monoclinic
_symmetry_space_group_name_Hall '-C 2yc'
_symmetry_space_group_name_H-M 'C 1 2/c 1'
_atom_sites_solution_hydrogens geom
_atom_sites_solution_primary direct
_atom_sites_solution_secondary difmap
_audit_creation_method SHELXL-97
_cell_angle_alpha 90.00
_cell_angle_beta 120.412(19)
_cell_angle_gamma 90.00
_cell_formula_units_Z 8
_cell_length_a 25.342(16)
_cell_length_b 8.645(5)
_cell_length_c 14.204(11)
_cell_measurement_reflns_used 1069
_cell_measurement_temperature 298(2)
_cell_measurement_theta_max 27.22
_cell_measurement_theta_min 2.75
_cell_volume 2684(3)
_computing_cell_refinement 'SAINT-Plus (Bruker, 2001)'
_computing_data_collection 'APEX2 (Bruker, 2004)'
_computing_data_reduction SAINT-Plus
_computing_molecular_graphics 'XP (Sheldrick, 1998)'
_computing_publication_material XP
_computing_structure_refinement 'SHELXL-97 (Sheldrick, 1997)'
_computing_structure_solution 'SHELXL-97 (Sheldrick, 1997)'
_diffrn_ambient_temperature 298(2)
_diffrn_detector_area_resol_mean 0
_diffrn_measured_fraction_theta_full 0.975
_diffrn_measured_fraction_theta_max 0.975
_diffrn_measurement_device_type 'Bruker P4'
_diffrn_measurement_method '\w scans'
_diffrn_radiation_monochromator graphite
_diffrn_radiation_source 'fine-focus sealed tube'
_diffrn_radiation_type MoK\a
_diffrn_radiation_wavelength 0.71073
_diffrn_reflns_av_R_equivalents 0.0516
_diffrn_reflns_av_sigmaI/netI 0.0635
_diffrn_reflns_limit_h_max 29
_diffrn_reflns_limit_h_min -30
_diffrn_reflns_limit_k_max 9
_diffrn_reflns_limit_k_min -10
_diffrn_reflns_limit_l_max 16
_diffrn_reflns_limit_l_min -16
_diffrn_reflns_number 6238
_diffrn_reflns_theta_full 25.00
_diffrn_reflns_theta_max 25.00
_diffrn_reflns_theta_min 1.86
_diffrn_standards_interval_count 0
_diffrn_standards_interval_time 0
_diffrn_standards_number 0
_exptl_absorpt_coefficient_mu 0.121
_exptl_absorpt_correction_T_max 0.9928
_exptl_absorpt_correction_T_min 0.9704
_exptl_absorpt_correction_type multi-scan
_exptl_absorpt_process_details '(SADABS; Sheldrick, 2003)'
_exptl_crystal_colour blue
_exptl_crystal_density_diffrn 1.496
_exptl_crystal_density_method 'not measured'
_exptl_crystal_description block
_exptl_crystal_F_000 1248
_exptl_crystal_size_max 0.25
_exptl_crystal_size_mid 0.10
_exptl_crystal_size_min 0.06
_refine_diff_density_max 0.491
_refine_diff_density_min -0.361
_refine_diff_density_rms 0.103
_refine_ls_extinction_method none
_refine_ls_goodness_of_fit_ref 1.010
_refine_ls_hydrogen_treatment constr
_refine_ls_matrix_type full
_refine_ls_number_parameters 199
_refine_ls_number_reflns 2305
_refine_ls_number_restraints 2
_refine_ls_restrained_S_all 1.014
_refine_ls_R_factor_all 0.1347
_refine_ls_R_factor_gt 0.0987
_refine_ls_shift/su_max 0.000
_refine_ls_shift/su_mean 0.000
_refine_ls_structure_factor_coef Fsqd
_refine_ls_weighting_details 'calc w=1/[\s^2^(Fo^2^)+(0.1931P)^2^+3.6209P] where P=(Fo^2^+2Fc^2^)/3'
_refine_ls_weighting_scheme calc
_refine_ls_wR_factor_gt 0.2792
_refine_ls_wR_factor_ref 0.3021
_reflns_number_gt 1444
_reflns_number_total 2305
_reflns_threshold_expression >2sigma(I)
_cod_data_source_file b917659d.txt
_cod_data_source_block qq
_cod_original_sg_symbol_Hall '-C 2yc '
_cod_original_sg_symbol_H-M 'C 2/c'
_cod_database_code 7211988

loop_
_symmetry_equiv_pos_as_xyz
'x, y, z'
'-x, y, -z+1/2'
'x+1/2, y+1/2, z'
'-x+1/2, y+1/2, -z+1/2'
'-x, -y, -z'
'x, -y, z-1/2'
'-x+1/2, -y+1/2, -z'
'x+1/2, -y+1/2, z-1/2'

loop_
_atom_site_label
_atom_site_type_symbol
_atom_site_fract_x
_atom_site_fract_y
_atom_site_fract_z
_atom_site_U_iso_or_equiv
_atom_site_adp_type
_atom_site_occupancy
_atom_site_symmetry_multiplicity
_atom_site_calc_flag
_atom_site_refinement_flags
C1 C 0.6170(2) 0.4151(5) 0.4392(4) 0.0459(12) Uani 1 1 d .
C2 C 0.7401(2) 0.5505(6) 0.5473(4) 0.0524(13) Uani 1 1 d .
C3 C 0.6709(2) 0.3336(5) 0.5310(4) 0.0431(11) Uani 1 1 d .
C4 C 0.7304(2) 0.3931(6) 0.5778(4) 0.0480(12) Uani 1 1 d .
C5 C 0.7788(2) 0.3110(7) 0.6547(4) 0.0595(14) Uani 1 1 d .
H5 H 0.8181 0.3505 0.6835 0.071 Uiso 1 1 calc R
C6 C 0.7705(2) 0.1702(7) 0.6906(5) 0.0622(15) Uani 1 1 d .
H6 H 0.8041 0.1161 0.7440 0.075 Uiso 1 1 calc R
C7 C 0.7124(2) 0.1092(6) 0.6476(4) 0.0530(13) Uani 1 1 d .
H7 H 0.7065 0.0142 0.6715 0.064 Uiso 1 1 calc R
C8 C 0.6635(2) 0.1919(5) 0.5686(4) 0.0445(12) Uani 1 1 d .
C9 C 0.5833(2) 0.2485(6) 0.6894(4) 0.0510(13) Uani 1 1 d .
C10 C 0.5780(2) 0.0845(6) 0.6568(4) 0.0449(12) Uani 1 1 d .
C11 C 0.5879(2) 0.0335(5) 0.5732(4) 0.0425(11) Uani 1 1 d .
C12 C 0.5799(3) -0.1191(6) 0.5418(5) 0.0589(14) Uani 1 1 d .
H12 H 0.5881 -0.1519 0.4881 0.071 Uiso 1 1 calc R
C13 C 0.5599(3) -0.2227(6) 0.5899(5) 0.0656(16) Uani 1 1 d .
H13 H 0.5530 -0.3251 0.5666 0.079 Uiso 1 1 calc R
C14 C 0.5497(2) -0.1768(6) 0.6728(5) 0.0620(16) Uani 1 1 d .
H14 H 0.5367 -0.2478 0.7058 0.074 Uiso 1 1 calc R
C15 C 0.5592(2) -0.0270(7) 0.7050(5) 0.0587(14) Uani 1 1 d .
H15 H 0.5529 0.0029 0.7615 0.070 Uiso 1 1 calc R
O1 O 0.61506(18) 0.4457(4) 0.3550(3) 0.0633(11) Uani 1 1 d .
O2 O 0.57080(18) 0.4475(5) 0.4519(4) 0.0723(12) Uani 1 1 d D
H2 H 0.5799 0.4294 0.5151 0.108 Uiso 1 1 d RD
O3 O 0.70043(19) 0.6494(4) 0.5187(4) 0.0723(13) Uani 1 1 d D
H3 H 0.7069 0.7189 0.4866 0.108 Uiso 1 1 d RD
O4 O 0.79333(18) 0.5750(5) 0.5592(4) 0.0746(13) Uani 1 1 d .
O5 O 0.60401(14) 0.1351(4) 0.5160(3) 0.0478(9) Uani 1 1 d .
O6 O 0.5888(2) 0.3575(4) 0.6414(4) 0.0771(13) Uani 1 1 d .
O7 O 0.5806(2) 0.2681(5) 0.7783(3) 0.0813(14) Uani 1 1 d .
H7A H 0.5838 0.3604 0.7934 0.122 Uiso 1 1 d R

loop_
_atom_site_aniso_label
_atom_site_aniso_U_11
_atom_site_aniso_U_22
_atom_site_aniso_U_33
_atom_site_aniso_U_23
_atom_site_aniso_U_13
_atom_site_aniso_U_12
C1 0.049(3) 0.043(2) 0.044(3) -0.004(2) 0.022(2) -0.011(2)
C2 0.054(3) 0.052(3) 0.055(3) -0.012(2) 0.030(3) -0.016(3)
C3 0.045(3) 0.044(3) 0.040(3) -0.007(2) 0.022(2) -0.012(2)
C4 0.046(3) 0.056(3) 0.042(3) -0.008(2) 0.022(2) -0.011(2)
C5 0.047(3) 0.069(3) 0.057(3) -0.005(3) 0.022(3) -0.012(3)
C6 0.050(3) 0.070(4) 0.058(3) 0.005(3) 0.021(3) 0.001(3)
C7 0.045(3) 0.057(3) 0.053(3) 0.009(3) 0.022(2) 0.001(2)
C8 0.043(3) 0.047(3) 0.044(3) -0.008(2) 0.022(2) -0.008(2)
C9 0.054(3) 0.058(3) 0.040(3) 0.000(2) 0.023(2) -0.005(2)
C10 0.031(2) 0.052(3) 0.045(3) 0.006(2) 0.015(2) -0.003(2)
C11 0.036(2) 0.045(3) 0.040(2) 0.006(2) 0.0138(19) -0.0034(19)
C12 0.059(3) 0.047(3) 0.070(4) -0.003(3) 0.032(3) -0.001(2)
C13 0.055(3) 0.042(3) 0.078(4) 0.000(3) 0.018(3) -0.013(2)
C14 0.045(3) 0.057(3) 0.065(4) 0.016(3) 0.015(3) -0.009(2)
C15 0.045(3) 0.067(4) 0.063(3) 0.013(3) 0.027(3) 0.000(3)
O1 0.076(3) 0.064(2) 0.048(2) 0.0067(18) 0.030(2) 0.0018(19)
O2 0.061(2) 0.073(3) 0.086(3) 0.021(2) 0.040(2) 0.009(2)
O3 0.067(3) 0.057(2) 0.102(3) 0.000(2) 0.050(2) -0.015(2)
O4 0.058(2) 0.071(3) 0.100(3) -0.002(2) 0.043(2) -0.023(2)
O5 0.048(2) 0.0502(19) 0.0438(19) 0.0028(15) 0.0218(16) -0.0079(15)
O6 0.120(4) 0.052(2) 0.086(3) -0.006(2) 0.071(3) -0.007(2)
O7 0.124(4) 0.073(3) 0.062(3) -0.006(2) 0.058(3) -0.004(3)

loop_
_atom_type_symbol
_atom_type_description
_atom_type_scat_dispersion_real
_atom_type_scat_dispersion_imag
_atom_type_scat_source
C C 0.0033 0.0016 'International Tables Vol C Tables 4.2.6.8 and 6.1.1.4'
H H 0.0000 0.0000 'International Tables Vol C Tables 4.2.6.8 and 6.1.1.4'
N N 0.0061 0.0033 'International Tables Vol C Tables 4.2.6.8 and 6.1.1.4'
O O 0.0106 0.0060 'International Tables Vol C Tables 4.2.6.8 and 6.1.1.4'

loop_
_geom_angle_atom_site_label_1
_geom_angle_atom_site_label_2
_geom_angle_atom_site_label_3
_geom_angle
O1 C1 O2 120.3(5)
O1 C1 C3 121.8(5)
O2 C1 C3 117.8(4)
O3 C2 O4 123.9(5)
O3 C2 C4 120.6(4)
O4 C2 C4 115.4(5)
C8 C3 C4 117.7(4)
C8 C3 C1 120.5(4)
C4 C3 C1 121.8(4)
C5 C4 C3 120.4(5)
C5 C4 C2 119.8(5)
C3 C4 C2 119.7(5)
C4 C5 C6 121.0(5)
C4 C5 H5 119.5
C6 C5 H5 119.5
C5 C6 C7 120.2(5)
C5 C6 H6 119.9
C7 C6 H6 119.9
C8 C7 C6 118.7(5)
C8 C7 H7 120.7
C6 C7 H7 120.7
C7 C8 C3 122.1(4)
C7 C8 O5 122.6(4)
C3 C8 O5 115.2(4)
O6 C9 O7 121.3(5)
O6 C9 C10 126.1(5)
O7 C9 C10 112.6(4)
C15 C10 C11 116.6(5)
C15 C10 C9 120.6(5)
C11 C10 C9 122.7(4)
C12 C11 O5 117.1(4)
C12 C11 C10 121.1(5)
O5 C11 C10 121.8(4)
C13 C12 C11 119.7(5)
C13 C12 H12 120.1
C11 C12 H12 120.1
C12 C13 C14 120.8(5)
C12 C13 H13 119.6
C14 C13 H13 119.6
C15 C14 C13 119.0(5)
C15 C14 H14 120.5
C13 C14 H14 120.5
C14 C15 C10 122.7(5)
C14 C15 H15 118.7
C10 C15 H15 118.7
C1 O2 H2 109.6
C2 O3 H3 109.6
C8 O5 C11 118.0(4)
C9 O7 H7A 109.4

loop_
_geom_bond_atom_site_label_1
_geom_bond_atom_site_label_2
_geom_bond_distance
C1 O1 1.202(6)
C1 O2 1.302(6)
C1 C3 1.504(7)
C2 O3 1.221(6)
C2 O4 1.291(6)
C2 C4 1.485(7)
C3 C8 1.387(6)
C3 C4 1.401(7)
C4 C5 1.358(8)
C5 C6 1.377(8)
C5 H5 0.9300
C6 C7 1.380(7)
C6 H6 0.9300
C7 C8 1.378(7)
C7 H7 0.9300
C8 O5 1.390(5)
C9 O6 1.211(6)
C9 O7 1.309(6)
C9 C10 1.476(7)
C10 C15 1.398(7)
C10 C11 1.404(7)
C11 C12 1.374(7)
C11 O5 1.391(5)
C12 C13 1.371(8)
C12 H12 0.9300
C13 C14 1.384(8)
C13 H13 0.9300
C14 C15 1.354(8)
C14 H14 0.9300
C15 H15 0.9300
O2 H2 0.8200
O3 H3 0.8200
O7 H7A 0.8200
